data_4130568
loop_
_publ_author_name
'Bellows, Sarina M.'
'Arnet, Nicholas A.'
'Gurubasavaraj, Prabhuodeyara M.'
'Brennessel, William W.'
'Bill, Eckhard'
'Cundari, Thomas R.'
'Holland, Patrick L.'

_publ_section_title
;
 The Mechanism of N-N Double Bond Cleavage by an Iron(II) Hydride Complex.
;
_journal_issue 37
_journal_name_full 'Journal of the American Chemical Society'
_journal_page_first 12112
_journal_page_last 12123
_journal_paper_doi 10.1021/jacs.6b04654
_journal_volume 138
_journal_year 2016
_chemical_formula_moiety 'C74 H82 Fe2 N8, C5 H12'
_chemical_formula_sum 'C79 H94 Fe2 N8'
_chemical_formula_weight 1267.32
_chemical_name_common holsc30
_space_group_crystal_system monoclinic
_space_group_IT_number 14
_space_group_name_Hall '-P 2ybc'
_space_group_name_H-M_alt 'P 1 21/c 1'
_atom_sites_solution_hydrogens geom
_audit_creation_method SHELXL-2012
_cell_angle_alpha 90
_cell_angle_beta 96.110(3)
_cell_angle_gamma 90
_cell_formula_units_Z 4
_cell_length_a 17.139(2)
_cell_length_b 19.714(3)
_cell_length_c 20.122(3)
_cell_measurement_reflns_used 4053
_cell_measurement_temperature 100.0(5)
_cell_measurement_theta_max 37.40
_cell_measurement_theta_min 2.47
_cell_volume 6760.2(16)
_computing_cell_refinement 'SAINT (Bruker, 2009)'
_computing_data_collection 'APEX2 (Bruker, 2012)'
_computing_data_reduction 'SAINT (Bruker, 2009)'
_computing_molecular_graphics 'SHELXTL (Sheldrick, 2008)'
_computing_publication_material 'SHELXTL (Sheldrick, 2008)'
_computing_structure_refinement 'SHELXL-2012 (Sheldrick, 2012)'
_computing_structure_solution 'SIR97 (Altomare et al., 1999)'
_diffrn_ambient_temperature 100.0(5)
_diffrn_measured_fraction_theta_full 0.997
_diffrn_measured_fraction_theta_max 0.997
_diffrn_measurement_device_type 'Bruker SMART APEX II CCD Platform'
_diffrn_measurement_method '\w scans'
_diffrn_radiation_type MoK\a
_diffrn_radiation_wavelength 0.71073
_diffrn_reflns_av_R_equivalents 0.0633
_diffrn_reflns_av_unetI/netI 0.0629
_diffrn_reflns_Laue_measured_fraction_full 0.997
_diffrn_reflns_Laue_measured_fraction_max 0.997
_diffrn_reflns_limit_h_max 29
_diffrn_reflns_limit_h_min -29
_diffrn_reflns_limit_k_max 33
_diffrn_reflns_limit_k_min -33
_diffrn_reflns_limit_l_max 34
_diffrn_reflns_limit_l_min -34
_diffrn_reflns_number 216113
_diffrn_reflns_point_group_measured_fraction_full 0.997
_diffrn_reflns_point_group_measured_fraction_max 0.997
_diffrn_reflns_theta_full 37.785
_diffrn_reflns_theta_max 37.784
_diffrn_reflns_theta_min 1.809
_diffrn_source 'fine-focus sealed tube'
_exptl_absorpt_coefficient_mu 0.480
_exptl_absorpt_correction_T_max 0.7476
_exptl_absorpt_correction_T_min 0.6462
_exptl_absorpt_correction_type multi-scan
_exptl_absorpt_process_details 'SADABS (Sheldrick, 2008)'
_exptl_crystal_colour 'dark red'
_exptl_crystal_density_diffrn 1.245
_exptl_crystal_description block
_exptl_crystal_F_000 2704
_exptl_crystal_size_max 0.40
_exptl_crystal_size_mid 0.35
_exptl_crystal_size_min 0.30
_refine_diff_density_max 1.133
_refine_diff_density_min -0.696
_refine_diff_density_rms 0.079
_refine_ls_extinction_method none
_refine_ls_goodness_of_fit_ref 1.037
_refine_ls_hydrogen_treatment constr
_refine_ls_matrix_type full
_refine_ls_number_parameters 824
_refine_ls_number_reflns 36165
_refine_ls_number_restraints 6
_refine_ls_restrained_S_all 1.037
_refine_ls_R_factor_all 0.0861
_refine_ls_R_factor_gt 0.0504
_refine_ls_shift/su_max 0.002
_refine_ls_shift/su_mean 0.000
_refine_ls_structure_factor_coef Fsqd
_refine_ls_weighting_details
; 
 w=1/[\s^2^(Fo^2^)+(0.0665P)^2^+0.6143P] 
 where P=(Fo^2^+2Fc^2^)/3 
;
_refine_ls_weighting_scheme calc
_refine_ls_wR_factor_gt 0.1249
_refine_ls_wR_factor_ref 0.1375
_reflns_Friedel_coverage 0.000
_reflns_number_gt 24028
_reflns_number_total 36165
_reflns_threshold_expression 'I > 2\s(I)'
_cod_data_source_file ja6b04654_si_002.cif
_cod_data_source_block 5
_cod_original_cell_volume 6760.3(15)
_cod_original_sg_symbol_H-M 'P 21/c'
_cod_database_code 4130568
_shelx_space_group_comment
; 
The symmetry employed for this shelxl refinement is uniquely defined 
by the following loop, which should always be used as a source of 
symmetry information in preference to the above space-group names. 
They are only intended as comments. 
;
_shelx_estimated_absorpt_t_min 0.831
_shelx_estimated_absorpt_t_max 0.870
_shelxl_version_number 2012-9

loop_
_space_group_symop_operation_xyz
'x, y, z'
'-x, y+1/2, -z+1/2'
'-x, -y, -z'
'x, -y-1/2, z-1/2'

loop_
_atom_site_label
_atom_site_type_symbol
_atom_site_fract_x
_atom_site_fract_y
_atom_site_fract_z
_atom_site_U_iso_or_equiv
_atom_site_adp_type
_atom_site_occupancy
_atom_site_site_symmetry_order
_atom_site_calc_flag
_atom_site_refinement_flags_posn
_atom_site_refinement_flags_adp
_atom_site_refinement_flags_occupancy
_atom_site_disorder_assembly
_atom_site_disorder_group
Fe1 Fe 0.69446(2) 0.08204(2) 0.29585(2) 0.01137(3) Uani 1 1 d . . . . .
Fe2 Fe 0.79871(2) -0.04955(2) 0.22103(2) 0.01403(4) Uani 1 1 d . . . . .
N1 N 0.71062(6) -0.01459(5) 0.33130(5) 0.01334(16) Uani 1 1 d . . . . .
N2 N 0.77974(6) -0.04507(5) 0.31940(5) 0.01367(16) Uani 1 1 d . . . . .
N3 N 0.74146(6) 0.03105(5) 0.17847(5) 0.01289(16) Uani 1 1 d . . . . .
N4 N 0.75661(6) 0.08783(5) 0.21743(5) 0.01352(16) Uani 1 1 d . . . . .
N11 N 0.69660(6) 0.14761(5) 0.37334(5) 0.01359(16) Uani 1 1 d . . . . .
N21 N 0.58464(6) 0.11137(5) 0.25906(5) 0.01356(16) Uani 1 1 d . . . . .
C11 C 0.63316(8) 0.18843(7) 0.47029(6) 0.0200(2) Uani 1 1 d . . . . .
H11C H 0.6789 0.1699 0.4978 0.030 Uiso 1 1 calc R U . . .
H11D H 0.5852 0.1761 0.4900 0.030 Uiso 1 1 calc R U . . .
H11E H 0.6375 0.2379 0.4683 0.030 Uiso 1 1 calc R U . . .
C21 C 0.62982(7) 0.15954(6) 0.40038(5) 0.01489(19) Uani 1 1 d . . . . .
C31 C 0.55462(7) 0.14729(7) 0.36800(6) 0.0166(2) Uani 1 1 d . . . . .
H31A H 0.5127 0.1498 0.3952 0.020 Uiso 1 1 calc R U . . .
C41 C 0.53342(7) 0.13170(6) 0.30016(6) 0.0156(2) Uani 1 1 d . . . . .
C51 C 0.44737(8) 0.13856(8) 0.27494(7) 0.0253(3) Uani 1 1 d . . . . .
H51A H 0.4296 0.0973 0.2507 0.038 Uiso 1 1 calc R U . . .
H51B H 0.4401 0.1777 0.2449 0.038 Uiso 1 1 calc R U . . .
H51C H 0.4168 0.1451 0.3129 0.038 Uiso 1 1 calc R U . . .
C12 C 0.76597(7) 0.18277(6) 0.40098(5) 0.01401(19) Uani 1 1 d . . . . .
C22 C 0.77198(7) 0.25296(6) 0.38745(6) 0.0163(2) Uani 1 1 d . . . . .
C32 C 0.84122(8) 0.28648(7) 0.41007(7) 0.0212(2) Uani 1 1 d . . . . .
H32A H 0.8461 0.3336 0.4015 0.025 Uiso 1 1 calc R U . . .
C42 C 0.90327(8) 0.25208(8) 0.44503(8) 0.0260(3) Uani 1 1 d . . . . .
H42A H 0.9504 0.2755 0.4597 0.031 Uiso 1 1 calc R U . . .
C52 C 0.89653(8) 0.18349(7) 0.45853(7) 0.0236(3) Uani 1 1 d . . . . .
H52A H 0.9391 0.1604 0.4829 0.028 Uiso 1 1 calc R U . . .
C62 C 0.82810(7) 0.14780(6) 0.43680(6) 0.0173(2) Uani 1 1 d . . . . .
C72 C 0.70500(8) 0.28946(7) 0.34722(6) 0.0203(2) Uani 1 1 d . . . . .
H72A H 0.6620 0.2954 0.3758 0.024 Uiso 1 1 calc R U . . .
H72B H 0.6850 0.2601 0.3093 0.024 Uiso 1 1 calc R U . . .
C82 C 0.72477(9) 0.35846(7) 0.31968(8) 0.0260(3) Uani 1 1 d . . . . .
H82A H 0.6788 0.3765 0.2921 0.039 Uiso 1 1 calc R U . . .
H82B H 0.7685 0.3538 0.2924 0.039 Uiso 1 1 calc R U . . .
H82C H 0.7397 0.3896 0.3568 0.039 Uiso 1 1 calc R U . . .
C92 C 0.82084(8) 0.07288(7) 0.45041(7) 0.0216(2) Uani 1 1 d . . . . .
H92A H 0.8264 0.0479 0.4085 0.026 Uiso 1 1 calc R U . . .
H92B H 0.7673 0.0640 0.4626 0.026 Uiso 1 1 calc R U . . .
C102 C 0.87976(10) 0.04386(8) 0.50533(8) 0.0311(3) Uani 1 1 d . . . . .
H10A H 0.8694 -0.0046 0.5109 0.047 Uiso 1 1 calc R U . . .
H10B H 0.8746 0.0676 0.5474 0.047 Uiso 1 1 calc R U . . .
H10C H 0.9331 0.0500 0.4930 0.047 Uiso 1 1 calc R U . . .
C13 C 0.55870(7) 0.10956(6) 0.18891(5) 0.01432(19) Uani 1 1 d . . . . .
C23 C 0.54090(7) 0.04761(6) 0.15693(6) 0.0160(2) Uani 1 1 d . . . . .
C33 C 0.51486(7) 0.04833(7) 0.08856(6) 0.0190(2) Uani 1 1 d . . . . .
H33A H 0.5016 0.0068 0.0662 0.023 Uiso 1 1 calc R U . . .
C43 C 0.50804(8) 0.10838(7) 0.05306(6) 0.0212(2) Uani 1 1 d . . . . .
H43A H 0.4899 0.1080 0.0068 0.025 Uiso 1 1 calc R U . . .
C53 C 0.52776(8) 0.16940(7) 0.08533(6) 0.0199(2) Uani 1 1 d . . . . .
H53A H 0.5234 0.2105 0.0606 0.024 Uiso 1 1 calc R U . . .
C63 C 0.55379(7) 0.17117(6) 0.15313(6) 0.0164(2) Uani 1 1 d . . . . .
C73 C 0.54874(8) -0.01955(7) 0.19293(6) 0.0202(2) Uani 1 1 d . . . . .
H73A H 0.5890 -0.0152 0.2318 0.024 Uiso 1 1 calc R U . . .
H73B H 0.5674 -0.0540 0.1625 0.024 Uiso 1 1 calc R U . . .
C83 C 0.47297(10) -0.04443(11) 0.21720(11) 0.0458(5) Uani 1 1 d . . . . .
H83A H 0.4803 -0.0907 0.2344 0.069 Uiso 1 1 calc R U . . .
H83B H 0.4311 -0.0440 0.1800 0.069 Uiso 1 1 calc R U . . .
H83C H 0.4585 -0.0146 0.2529 0.069 Uiso 1 1 calc R U . . .
C93 C 0.57845(9) 0.23656(7) 0.18867(6) 0.0224(2) Uani 1 1 d . . . . .
H93A H 0.5472 0.2419 0.2270 0.027 Uiso 1 1 calc R U . . .
H93B H 0.6341 0.2321 0.2070 0.027 Uiso 1 1 calc R U . . .
C103 C 0.57001(16) 0.30024(9) 0.14771(8) 0.0501(6) Uani 1 1 d . . . . .
H10D H 0.5860 0.3393 0.1761 0.075 Uiso 1 1 calc R U . . .
H10E H 0.5151 0.3057 0.1291 0.075 Uiso 1 1 calc R U . . .
H10F H 0.6034 0.2973 0.1112 0.075 Uiso 1 1 calc R U . . .
N14 N 0.79249(8) -0.14700(6) 0.18764(6) 0.0251(2) Uani 1 1 d . . . . .
N24 N 0.90978(7) -0.03802(6) 0.19756(6) 0.0213(2) Uani 1 1 d . . . . .
C14 C 0.85239(14) -0.26138(9) 0.18822(10) 0.0492(5) Uani 1 1 d . . . . .
H14A H 0.8631 -0.2809 0.2330 0.074 Uiso 1 1 calc R U . . .
H14B H 0.8908 -0.2785 0.1596 0.074 Uiso 1 1 calc R U . . .
H14C H 0.7995 -0.2742 0.1692 0.074 Uiso 1 1 calc R U . . .
C24 C 0.85824(11) -0.18458(8) 0.19263(8) 0.0326(4) Uani 1 1 d . . . . .
C34 C 0.93401(11) -0.15830(9) 0.20196(8) 0.0336(4) Uani 1 1 d . . . . .
H34 H 0.9747 -0.1903 0.2134 0.040 Uiso 1 1 calc R U . . .
C44 C 0.95802(9) -0.09072(9) 0.19665(7) 0.0286(3) Uani 1 1 d . . . . .
C54 C 1.04402(10) -0.07901(11) 0.18913(9) 0.0404(4) Uani 1 1 d . . . . .
H54A H 1.0496 -0.0636 0.1436 0.061 Uiso 1 1 calc R U . . .
H54B H 1.0731 -0.1215 0.1978 0.061 Uiso 1 1 calc R U . . .
H54C H 1.0650 -0.0444 0.2212 0.061 Uiso 1 1 calc R U . . .
C15 C 0.72191(11) -0.17559(7) 0.15377(7) 0.0322(4) Uani 1 1 d . . . . .
C25 C 0.72015(14) -0.18799(8) 0.08384(8) 0.0441(5) Uani 1 1 d . . . . .
C35 C 0.64883(17) -0.20987(9) 0.04979(10) 0.0594(8) Uani 1 1 d . . . . .
H35 H 0.6462 -0.2189 0.0032 0.071 Uiso 1 1 calc R U . . .
C45 C 0.58287(17) -0.21854(10) 0.08197(12) 0.0623(8) Uani 1 1 d . . . . .
H45 H 0.5351 -0.2327 0.0577 0.075 Uiso 1 1 calc R U . . .
C55 C 0.58616(13) -0.20664(8) 0.14951(11) 0.0475(5) Uani 1 1 d . . . . .
H55 H 0.5403 -0.2129 0.1715 0.057 Uiso 1 1 calc R U . . .
C65 C 0.65581(11) -0.18544(7) 0.18672(9) 0.0348(4) Uani 1 1 d . . . . .
C75 C 0.79088(16) -0.17604(10) 0.04869(9) 0.0521(6) Uani 1 1 d . . . . .
H75A H 0.8290 -0.2127 0.0617 0.063 Uiso 1 1 calc R U . . .
H75B H 0.8151 -0.1329 0.0655 0.063 Uiso 1 1 calc R U . . .
C85 C 0.7797(2) -0.17252(13) -0.02767(10) 0.0770(10) Uani 1 1 d . . . . .
H85A H 0.7625 -0.2169 -0.0458 0.116 Uiso 1 1 calc R U . . .
H85B H 0.8295 -0.1601 -0.0443 0.116 Uiso 1 1 calc R U . . .
H85C H 0.7399 -0.1383 -0.0419 0.116 Uiso 1 1 calc R U . . .
C95 C 0.65626(10) -0.17496(8) 0.26076(9) 0.0322(3) Uani 1 1 d . . . . .
H95A H 0.6015 -0.1753 0.2721 0.039 Uiso 1 1 calc R U . . .
H95B H 0.6787 -0.1297 0.2726 0.039 Uiso 1 1 calc R U . . .
C105 C 0.70333(12) -0.22887(9) 0.30299(9) 0.0389(4) Uani 1 1 d . . . . .
H10G H 0.6879 -0.2741 0.2863 0.058 Uiso 1 1 calc R U . . .
H10H H 0.6927 -0.2248 0.3497 0.058 Uiso 1 1 calc R U . . .
H10I H 0.7595 -0.2221 0.2999 0.058 Uiso 1 1 calc R U . . .
C16 C 0.93667(8) 0.02706(8) 0.17890(7) 0.0254(3) Uani 1 1 d . . . . .
C26 C 0.95857(9) 0.07548(9) 0.22758(9) 0.0331(3) Uani 1 1 d . U . . .
C36 C 0.98551(11) 0.13814(10) 0.20632(12) 0.0437(4) Uani 1 1 d . U . . .
H36A H 1.0023 0.1720 0.2383 0.052 Uiso 1 1 calc R U . . .
C46 C 0.98774(11) 0.15096(10) 0.13836(11) 0.0457(5) Uani 1 1 d . U . . .
H46A H 1.0069 0.1934 0.1246 0.055 Uiso 1 1 calc R U . . .
C56 C 0.96295(10) 0.10380(10) 0.09139(10) 0.0407(4) Uani 1 1 d . U . . .
H56A H 0.9642 0.1141 0.0454 0.049 Uiso 1 1 calc R U . . .
C66 C 0.93596(9) 0.04128(9) 0.10964(8) 0.0315(3) Uani 1 1 d . . . . .
C76 C 0.95007(13) 0.06605(13) 0.30097(12) 0.0295(4) Uani 0.790(4) 1 d D . P A 1
H76A H 0.9086 0.0320 0.3059 0.035 Uiso 0.790(4) 1 calc R U P A 1
H76B H 0.9331 0.1095 0.3196 0.035 Uiso 0.790(4) 1 calc R U P A 1
C86 C 1.02582(14) 0.04292(17) 0.34116(14) 0.0489(7) Uani 0.790(4) 1 d D . P A 1
H86A H 1.0170 0.0376 0.3882 0.073 Uiso 0.790(4) 1 calc R U P A 1
H86B H 1.0669 0.0769 0.3374 0.073 Uiso 0.790(4) 1 calc R U P A 1
H86C H 1.0423 -0.0006 0.3237 0.073 Uiso 0.790(4) 1 calc R U P A 1
C76' C 0.9715(5) 0.0457(5) 0.3027(5) 0.0295(4) Uani 0.210(4) 1 d D . P A 5
H76C H 0.9197 0.0327 0.3161 0.035 Uiso 0.210(4) 1 calc R U P A 5
H76D H 1.0032 0.0038 0.3020 0.035 Uiso 0.210(4) 1 calc R U P A 5
C86' C 1.0106(6) 0.0919(6) 0.3550(5) 0.0489(7) Uani 0.210(4) 1 d D . P A 5
H86D H 1.0202 0.0673 0.3975 0.073 Uiso 0.210(4) 1 calc R U P A 5
H86E H 0.9766 0.1310 0.3607 0.073 Uiso 0.210(4) 1 calc R U P A 5
H86F H 1.0607 0.1076 0.3412 0.073 Uiso 0.210(4) 1 calc R U P A 5
C96 C 0.90400(10) -0.01045(10) 0.05910(8) 0.0350(4) Uani 1 1 d . . . . .
H96A H 0.8534 -0.0273 0.0722 0.042 Uiso 1 1 calc R U . . .
H96B H 0.9407 -0.0494 0.0612 0.042 Uiso 1 1 calc R U . . .
C106 C 0.89065(11) 0.01375(13) -0.01337(9) 0.0490(5) Uani 1 1 d . . . . .
H10P H 0.8622 -0.0212 -0.0408 0.073 Uiso 1 1 calc R U . . .
H10Q H 0.9414 0.0222 -0.0301 0.073 Uiso 1 1 calc R U . . .
H10R H 0.8598 0.0557 -0.0156 0.073 Uiso 1 1 calc R U . . .
C17 C 0.66950(7) -0.04004(6) 0.38176(6) 0.01466(19) Uani 1 1 d . . . . .
C27 C 0.59197(7) -0.01707(7) 0.38430(6) 0.0179(2) Uani 1 1 d . . . . .
H27A H 0.5701 0.0152 0.3525 0.021 Uiso 1 1 calc R U . . .
C37 C 0.54752(8) -0.04114(7) 0.43272(7) 0.0223(2) Uani 1 1 d . . . . .
H37A H 0.4955 -0.0250 0.4344 0.027 Uiso 1 1 calc R U . . .
C47 C 0.57898(9) -0.08927(8) 0.47925(7) 0.0255(3) Uani 1 1 d . . . . .
H47A H 0.5482 -0.1061 0.5122 0.031 Uiso 1 1 calc R U . . .
C57 C 0.65475(8) -0.11213(7) 0.47712(6) 0.0219(2) Uani 1 1 d . . . . .
H57A H 0.6756 -0.1450 0.5087 0.026 Uiso 1 1 calc R U . . .
C67 C 0.70164(7) -0.08772(6) 0.42924(6) 0.0163(2) Uani 1 1 d . . . . .
C77 C 0.78172(7) -0.10884(6) 0.42454(6) 0.0168(2) Uani 1 1 d . . . . .
C87 C 0.82509(8) -0.15069(7) 0.47176(7) 0.0239(3) Uani 1 1 d . . . . .
H87A H 0.8027 -0.1641 0.5109 0.029 Uiso 1 1 calc R U . . .
C97 C 0.89929(9) -0.17255(8) 0.46222(8) 0.0281(3) Uani 1 1 d . . . . .
H97A H 0.9275 -0.2009 0.4946 0.034 Uiso 1 1 calc R U . . .
C107 C 0.93322(8) -0.15305(7) 0.40476(8) 0.0252(3) Uani 1 1 d . . . . .
H10S H 0.9842 -0.1687 0.3979 0.030 Uiso 1 1 calc R U . . .
C117 C 0.89277(7) -0.11122(7) 0.35824(6) 0.0195(2) Uani 1 1 d . . . . .
H11A H 0.9162 -0.0979 0.3196 0.023 Uiso 1 1 calc R U . . .
C127 C 0.81696(7) -0.08793(6) 0.36752(6) 0.0156(2) Uani 1 1 d . . . . .
C18 C 0.72163(7) 0.03905(6) 0.11017(5) 0.01300(18) Uani 1 1 d . . . . .
C28 C 0.69264(7) -0.01785(6) 0.07365(6) 0.0163(2) Uani 1 1 d . . . . .
H28A H 0.6885 -0.0601 0.0958 0.020 Uiso 1 1 calc R U . . .
C38 C 0.67011(8) -0.01306(7) 0.00599(6) 0.0196(2) Uani 1 1 d . . . . .
H38A H 0.6508 -0.0519 -0.0184 0.023 Uiso 1 1 calc R U . . .
C48 C 0.67570(8) 0.04914(8) -0.02673(6) 0.0225(2) Uani 1 1 d . . . . .
H48A H 0.6592 0.0527 -0.0732 0.027 Uiso 1 1 calc R U . . .
C58 C 0.70515(8) 0.10519(7) 0.00839(6) 0.0199(2) Uani 1 1 d . . . . .
H58A H 0.7091 0.1471 -0.0143 0.024 Uiso 1 1 calc R U . . .
C68 C 0.72942(7) 0.10136(6) 0.07721(5) 0.01415(19) Uani 1 1 d . . . . .
C78 C 0.76358(7) 0.15748(6) 0.11704(6) 0.0156(2) Uani 1 1 d . . . . .
C88 C 0.78602(8) 0.21930(7) 0.09009(7) 0.0215(2) Uani 1 1 d . . . . .
H88A H 0.7791 0.2260 0.0431 0.026 Uiso 1 1 calc R U . . .
C98 C 0.81800(9) 0.27042(7) 0.13103(7) 0.0264(3) Uani 1 1 d . . . . .
H98A H 0.8330 0.3120 0.1121 0.032 Uiso 1 1 calc R U . . .
C108 C 0.82844(9) 0.26126(7) 0.20023(8) 0.0263(3) Uani 1 1 d . . . . .
H10T H 0.8506 0.2966 0.2283 0.032 Uiso 1 1 calc R U . . .
C118 C 0.80674(8) 0.20114(7) 0.22788(6) 0.0203(2) Uani 1 1 d . . . . .
H11B H 0.8134 0.1954 0.2750 0.024 Uiso 1 1 calc R U . . .
C128 C 0.77489(7) 0.14832(6) 0.18677(6) 0.01461(19) Uani 1 1 d . . . . .
C19 C 0.21766(19) 0.06543(15) 0.18335(12) 0.0714(8) Uani 1 1 d . . . . .
H19A H 0.1975 0.1077 0.1625 0.107 Uiso 1 1 calc R U . . .
H19B H 0.1797 0.0289 0.1724 0.107 Uiso 1 1 calc R U . . .
H19C H 0.2676 0.0538 0.1666 0.107 Uiso 1 1 calc R U . . .
C29 C 0.23033(11) 0.07459(10) 0.25845(9) 0.0370(4) Uani 1 1 d . . . . .
H29A H 0.2685 0.1117 0.2689 0.044 Uiso 1 1 calc R U . . .
H29B H 0.1801 0.0885 0.2746 0.044 Uiso 1 1 calc R U . . .
C39 C 0.25990(10) 0.01166(8) 0.29566(8) 0.0317(3) Uani 1 1 d . . . . .
H39A H 0.3075 -0.0046 0.2767 0.038 Uiso 1 1 calc R U . . .
H39B H 0.2195 -0.0243 0.2883 0.038 Uiso 1 1 calc R U . . .
C49 C 0.27928(12) 0.02206(9) 0.36998(9) 0.0360(4) Uani 1 1 d . . . . .
H49A H 0.2315 0.0377 0.3891 0.043 Uiso 1 1 calc R U . . .
H49B H 0.3192 0.0583 0.3774 0.043 Uiso 1 1 calc R U . . .
C59 C 0.31005(12) -0.04149(10) 0.40723(10) 0.0417(4) Uani 1 1 d . . . . .
H59A H 0.3214 -0.0312 0.4549 0.063 Uiso 1 1 calc R U . . .
H59B H 0.3582 -0.0567 0.3895 0.063 Uiso 1 1 calc R U . . .
H59C H 0.2704 -0.0774 0.4012 0.063 Uiso 1 1 calc R U . . .

loop_
_atom_site_aniso_label
_atom_site_aniso_U_11
_atom_site_aniso_U_22
_atom_site_aniso_U_33
_atom_site_aniso_U_23
_atom_site_aniso_U_13
_atom_site_aniso_U_12
Fe1 0.01077(7) 0.01337(7) 0.00978(6) 0.00086(5) 0.00027(5) 0.00009(5)
Fe2 0.01609(8) 0.01298(7) 0.01264(7) 0.00096(5) -0.00021(5) 0.00213(6)
N1 0.0133(4) 0.0137(4) 0.0128(4) 0.0020(3) 0.0004(3) -0.0010(3)
N2 0.0128(4) 0.0149(4) 0.0128(4) 0.0019(3) -0.0011(3) 0.0003(3)
N3 0.0132(4) 0.0135(4) 0.0118(4) 0.0005(3) 0.0003(3) 0.0000(3)
N4 0.0139(4) 0.0137(4) 0.0131(4) -0.0009(3) 0.0022(3) -0.0008(3)
N11 0.0117(4) 0.0161(4) 0.0129(4) -0.0007(3) 0.0007(3) -0.0009(3)
N21 0.0119(4) 0.0166(4) 0.0119(4) 0.0001(3) -0.0001(3) 0.0008(3)
C11 0.0196(6) 0.0277(6) 0.0129(5) -0.0037(4) 0.0029(4) -0.0017(5)
C21 0.0154(5) 0.0176(5) 0.0119(4) -0.0002(4) 0.0023(4) -0.0011(4)
C31 0.0134(5) 0.0224(6) 0.0145(5) -0.0005(4) 0.0033(4) -0.0007(4)
C41 0.0123(5) 0.0185(5) 0.0160(5) -0.0007(4) 0.0014(4) -0.0005(4)
C51 0.0127(5) 0.0391(8) 0.0236(6) -0.0092(5) 0.0001(4) 0.0031(5)
C12 0.0138(5) 0.0165(5) 0.0115(4) -0.0023(4) 0.0006(3) -0.0016(4)
C22 0.0169(5) 0.0179(5) 0.0142(4) -0.0019(4) 0.0016(4) -0.0014(4)
C32 0.0217(6) 0.0181(6) 0.0237(6) -0.0026(4) 0.0024(5) -0.0052(5)
C42 0.0199(6) 0.0244(6) 0.0323(7) -0.0047(5) -0.0037(5) -0.0065(5)
C52 0.0179(6) 0.0225(6) 0.0284(6) -0.0038(5) -0.0062(5) -0.0014(5)
C62 0.0161(5) 0.0182(5) 0.0168(5) -0.0025(4) -0.0027(4) -0.0012(4)
C72 0.0227(6) 0.0185(5) 0.0192(5) 0.0006(4) 0.0009(4) 0.0009(4)
C82 0.0297(7) 0.0195(6) 0.0300(7) 0.0041(5) 0.0085(5) 0.0049(5)
C92 0.0221(6) 0.0185(6) 0.0223(6) -0.0003(4) -0.0064(4) -0.0004(5)
C102 0.0317(8) 0.0244(7) 0.0333(7) 0.0021(6) -0.0139(6) 0.0014(6)
C13 0.0117(5) 0.0188(5) 0.0119(4) -0.0004(4) -0.0010(3) 0.0015(4)
C23 0.0131(5) 0.0187(5) 0.0156(5) -0.0004(4) -0.0013(4) -0.0001(4)
C33 0.0173(5) 0.0219(6) 0.0166(5) -0.0030(4) -0.0031(4) 0.0000(4)
C43 0.0209(6) 0.0277(6) 0.0140(5) -0.0011(4) -0.0031(4) 0.0008(5)
C53 0.0225(6) 0.0213(6) 0.0147(5) 0.0024(4) -0.0029(4) 0.0022(5)
C63 0.0159(5) 0.0186(5) 0.0143(4) 0.0000(4) -0.0009(4) 0.0021(4)
C73 0.0199(6) 0.0190(6) 0.0205(5) 0.0008(4) -0.0031(4) -0.0025(4)
C83 0.0246(8) 0.0523(12) 0.0589(12) 0.0299(10) -0.0021(7) -0.0093(8)
C93 0.0293(7) 0.0191(6) 0.0184(5) -0.0011(4) -0.0002(5) 0.0009(5)
C103 0.1076(19) 0.0204(7) 0.0214(7) 0.0014(6) 0.0030(9) -0.0081(9)
N14 0.0374(7) 0.0152(5) 0.0207(5) -0.0003(4) -0.0056(4) 0.0052(4)
N24 0.0182(5) 0.0274(6) 0.0190(5) 0.0054(4) 0.0048(4) 0.0070(4)
C14 0.0768(15) 0.0203(7) 0.0466(10) -0.0014(7) -0.0110(10) 0.0187(8)
C24 0.0514(10) 0.0202(6) 0.0242(6) -0.0014(5) -0.0054(6) 0.0151(6)
C34 0.0433(9) 0.0315(8) 0.0253(7) 0.0027(6) 0.0003(6) 0.0223(7)
C44 0.0269(7) 0.0398(8) 0.0193(6) 0.0047(5) 0.0036(5) 0.0168(6)
C54 0.0264(8) 0.0623(12) 0.0338(8) 0.0108(8) 0.0086(6) 0.0231(8)
C15 0.0564(10) 0.0101(5) 0.0252(6) -0.0006(4) -0.0184(6) 0.0019(6)
C25 0.0872(15) 0.0135(6) 0.0259(7) -0.0023(5) -0.0195(8) 0.0046(7)
C35 0.114(2) 0.0169(7) 0.0365(9) 0.0000(6) -0.0430(12) -0.0051(10)
C45 0.0944(18) 0.0250(8) 0.0548(12) 0.0147(8) -0.0504(13) -0.0221(10)
C55 0.0578(12) 0.0209(7) 0.0550(11) 0.0132(7) -0.0346(9) -0.0148(7)
C65 0.0457(9) 0.0132(6) 0.0397(8) 0.0060(5) -0.0223(7) -0.0059(6)
C75 0.1002(18) 0.0282(9) 0.0257(8) -0.0087(6) -0.0037(9) 0.0162(10)
C85 0.149(3) 0.0536(14) 0.0260(9) -0.0037(9) -0.0006(12) 0.0560(16)
C95 0.0319(8) 0.0217(7) 0.0401(8) 0.0057(6) -0.0096(6) -0.0077(6)
C105 0.0524(11) 0.0275(8) 0.0317(8) 0.0032(6) -0.0193(7) -0.0088(7)
C16 0.0135(5) 0.0321(7) 0.0316(7) 0.0122(6) 0.0075(5) 0.0045(5)
C26 0.0193(6) 0.0340(8) 0.0468(9) 0.0103(7) 0.0071(6) -0.0053(6)
C36 0.0275(8) 0.0378(10) 0.0663(12) 0.0040(9) 0.0073(8) -0.0103(7)
C46 0.0298(9) 0.0393(10) 0.0701(13) 0.0287(9) 0.0154(8) 0.0001(7)
C56 0.0261(8) 0.0495(11) 0.0479(10) 0.0258(8) 0.0100(7) 0.0034(7)
C66 0.0175(6) 0.0443(9) 0.0341(7) 0.0183(7) 0.0090(5) 0.0082(6)
C76 0.0192(10) 0.0305(12) 0.0387(9) -0.0028(9) 0.0020(8) -0.0044(7)
C86 0.0299(11) 0.0680(19) 0.0485(14) 0.0091(13) 0.0031(9) 0.0031(12)
C76' 0.0192(10) 0.0305(12) 0.0387(9) -0.0028(9) 0.0020(8) -0.0044(7)
C86' 0.0299(11) 0.0680(19) 0.0485(14) 0.0091(13) 0.0031(9) 0.0031(12)
C96 0.0249(7) 0.0581(11) 0.0231(6) 0.0096(7) 0.0075(5) 0.0114(7)
C106 0.0317(9) 0.0887(17) 0.0275(8) 0.0164(9) 0.0079(6) 0.0193(10)
C17 0.0161(5) 0.0153(5) 0.0126(4) 0.0014(3) 0.0010(4) -0.0039(4)
C27 0.0177(5) 0.0183(5) 0.0180(5) 0.0024(4) 0.0036(4) -0.0020(4)
C37 0.0208(6) 0.0253(6) 0.0218(6) 0.0000(5) 0.0075(4) -0.0032(5)
C47 0.0288(7) 0.0282(7) 0.0209(6) 0.0037(5) 0.0098(5) -0.0066(5)
C57 0.0281(7) 0.0206(6) 0.0175(5) 0.0054(4) 0.0039(4) -0.0055(5)
C67 0.0204(5) 0.0149(5) 0.0134(4) 0.0024(4) 0.0000(4) -0.0050(4)
C77 0.0197(5) 0.0142(5) 0.0153(5) 0.0037(4) -0.0033(4) -0.0037(4)
C87 0.0251(6) 0.0234(6) 0.0215(6) 0.0107(5) -0.0056(5) -0.0042(5)
C97 0.0232(7) 0.0259(7) 0.0326(7) 0.0144(6) -0.0091(5) -0.0012(5)
C107 0.0177(6) 0.0242(6) 0.0321(7) 0.0078(5) -0.0056(5) 0.0013(5)
C117 0.0162(5) 0.0213(6) 0.0200(5) 0.0042(4) -0.0027(4) 0.0006(4)
C127 0.0160(5) 0.0142(5) 0.0155(4) 0.0027(4) -0.0030(4) -0.0023(4)
C18 0.0115(4) 0.0146(5) 0.0128(4) 0.0006(3) 0.0008(3) 0.0014(3)
C28 0.0171(5) 0.0155(5) 0.0160(5) -0.0002(4) -0.0002(4) 0.0001(4)
C38 0.0178(5) 0.0239(6) 0.0164(5) -0.0034(4) -0.0011(4) -0.0015(4)
C48 0.0227(6) 0.0309(7) 0.0130(5) 0.0014(5) -0.0019(4) 0.0000(5)
C58 0.0221(6) 0.0222(6) 0.0149(5) 0.0047(4) 0.0007(4) 0.0009(5)
C68 0.0145(5) 0.0153(5) 0.0128(4) 0.0016(4) 0.0018(3) 0.0019(4)
C78 0.0177(5) 0.0139(5) 0.0159(5) 0.0011(4) 0.0047(4) 0.0017(4)
C88 0.0282(7) 0.0157(5) 0.0217(5) 0.0042(4) 0.0085(5) 0.0008(5)
C98 0.0369(8) 0.0148(6) 0.0297(7) 0.0018(5) 0.0129(6) -0.0043(5)
C108 0.0329(7) 0.0177(6) 0.0302(7) -0.0074(5) 0.0125(6) -0.0072(5)
C118 0.0234(6) 0.0200(6) 0.0189(5) -0.0059(4) 0.0093(4) -0.0062(5)
C128 0.0152(5) 0.0139(5) 0.0153(4) -0.0007(4) 0.0044(4) -0.0003(4)
C19 0.101(2) 0.0706(17) 0.0390(12) 0.0124(11) -0.0070(13) -0.0134(16)
C29 0.0356(9) 0.0380(9) 0.0379(9) 0.0043(7) 0.0062(7) -0.0034(7)
C39 0.0326(8) 0.0285(7) 0.0340(8) -0.0070(6) 0.0042(6) -0.0031(6)
C49 0.0466(10) 0.0290(8) 0.0331(8) -0.0013(6) 0.0067(7) -0.0012(7)
C59 0.0410(10) 0.0376(10) 0.0455(10) 0.0041(8) -0.0001(8) -0.0039(8)

loop_
_atom_type_symbol
_atom_type_description
_atom_type_scat_dispersion_real
_atom_type_scat_dispersion_imag
_atom_type_scat_source
C C 0.0033 0.0016 'International Tables Vol C Tables 4.2.6.8 and 6.1.1.4'
H H 0.0000 0.0000 'International Tables Vol C Tables 4.2.6.8 and 6.1.1.4'
N N 0.0061 0.0033 'International Tables Vol C Tables 4.2.6.8 and 6.1.1.4'
Fe Fe 0.3463 0.8444 'International Tables Vol C Tables 4.2.6.8 and 6.1.1.4'

loop_
_geom_angle_atom_site_label_1
_geom_angle_atom_site_label_2
_geom_angle_atom_site_label_3
_geom_angle
N4 Fe1 N11 127.20(4)
N4 Fe1 N21 104.29(4)
N11 Fe1 N21 92.24(4)
N4 Fe1 N1 105.36(4)
N11 Fe1 N1 109.64(4)
N21 Fe1 N1 118.59(4)
N3 Fe2 N24 103.91(4)
N3 Fe2 N14 126.84(4)
N24 Fe2 N14 92.67(5)
N3 Fe2 N2 104.95(4)
N24 Fe2 N2 118.20(4)
N14 Fe2 N2 110.67(5)
N2 N1 C17 118.94(9)
N2 N1 Fe1 115.79(7)
C17 N1 Fe1 122.09(8)
N1 N2 C127 119.09(10)
N1 N2 Fe2 114.69(7)
C127 N2 Fe2 122.76(8)
N4 N3 C18 118.88(9)
N4 N3 Fe2 110.27(7)
C18 N3 Fe2 124.62(8)
N3 N4 C128 118.80(9)
N3 N4 Fe1 108.63(7)
C128 N4 Fe1 124.20(8)
C21 N11 C12 117.77(10)
C21 N11 Fe1 118.63(8)
C12 N11 Fe1 123.60(7)
C41 N21 C13 117.60(10)
C41 N21 Fe1 120.41(8)
C13 N21 Fe1 121.98(7)
C21 C11 H11C 109.5
C21 C11 H11D 109.5
H11C C11 H11D 109.5
C21 C11 H11E 109.5
H11C C11 H11E 109.5
H11D C11 H11E 109.5
N11 C21 C31 124.34(10)
N11 C21 C11 119.63(10)
C31 C21 C11 116.03(10)
C21 C31 C41 128.13(11)
C21 C31 H31A 115.9
C41 C31 H31A 115.9
N21 C41 C31 123.30(11)
N21 C41 C51 120.15(10)
C31 C41 C51 116.55(11)
C41 C51 H51A 109.5
C41 C51 H51B 109.5
H51A C51 H51B 109.5
C41 C51 H51C 109.5
H51A C51 H51C 109.5
H51B C51 H51C 109.5
C62 C12 C22 120.83(11)
C62 C12 N11 120.93(11)
C22 C12 N11 118.12(10)
C32 C22 C12 118.56(11)
C32 C22 C72 121.37(12)
C12 C22 C72 120.03(11)
C42 C32 C22 120.95(13)
C42 C32 H32A 119.5
C22 C32 H32A 119.5
C52 C42 C32 120.03(13)
C52 C42 H42A 120.0
C32 C42 H42A 120.0
C42 C52 C62 120.96(13)
C42 C52 H52A 119.5
C62 C52 H52A 119.5
C52 C62 C12 118.66(12)
C52 C62 C92 121.23(12)
C12 C62 C92 120.11(11)
C22 C72 C82 115.74(12)
C22 C72 H72A 108.3
C82 C72 H72A 108.3
C22 C72 H72B 108.3
C82 C72 H72B 108.3
H72A C72 H72B 107.4
C72 C82 H82A 109.5
C72 C82 H82B 109.5
H82A C82 H82B 109.5
C72 C82 H82C 109.5
H82A C82 H82C 109.5
H82B C82 H82C 109.5
C62 C92 C102 115.91(11)
C62 C92 H92A 108.3
C102 C92 H92A 108.3
C62 C92 H92B 108.3
C102 C92 H92B 108.3
H92A C92 H92B 107.4
C92 C102 H10A 109.5
C92 C102 H10B 109.5
H10A C102 H10B 109.5
C92 C102 H10C 109.5
H10A C102 H10C 109.5
H10B C102 H10C 109.5
C23 C13 C63 121.26(10)
C23 C13 N21 120.26(10)
C63 C13 N21 118.46(10)
C13 C23 C33 118.30(11)
C13 C23 C73 122.79(10)
C33 C23 C73 118.91(11)
C43 C33 C23 121.15(12)
C43 C33 H33A 119.4
C23 C33 H33A 119.4
C33 C43 C53 119.79(11)
C33 C43 H43A 120.1
C53 C43 H43A 120.1
C63 C53 C43 121.08(12)
C63 C53 H53A 119.5
C43 C53 H53A 119.5
C53 C63 C13 118.37(11)
C53 C63 C93 121.99(11)
C13 C63 C93 119.62(10)
C23 C73 C83 113.76(12)
C23 C73 H73A 108.8
C83 C73 H73A 108.8
C23 C73 H73B 108.8
C83 C73 H73B 108.8
H73A C73 H73B 107.7
C73 C83 H83A 109.5
C73 C83 H83B 109.5
H83A C83 H83B 109.5
C73 C83 H83C 109.5
H83A C83 H83C 109.5
H83B C83 H83C 109.5
C103 C93 C63 116.60(12)
C103 C93 H93A 108.1
C63 C93 H93A 108.1
C103 C93 H93B 108.1
C63 C93 H93B 108.1
H93A C93 H93B 107.3
C93 C103 H10D 109.5
C93 C103 H10E 109.5
H10D C103 H10E 109.5
C93 C103 H10F 109.5
H10D C103 H10F 109.5
H10E C103 H10F 109.5
C24 N14 C15 118.40(13)
C24 N14 Fe2 118.82(11)
C15 N14 Fe2 122.57(9)
C44 N24 C16 118.72(12)
C44 N24 Fe2 121.17(11)
C16 N24 Fe2 120.05(9)
C24 C14 H14A 109.5
C24 C14 H14B 109.5
H14A C14 H14B 109.5
C24 C14 H14C 109.5
H14A C14 H14C 109.5
H14B C14 H14C 109.5
N14 C24 C34 124.59(14)
N14 C24 C14 119.71(17)
C34 C24 C14 115.70(15)
C24 C34 C44 128.36(14)
C24 C34 H34 115.8
C44 C34 H34 115.8
N24 C44 C34 123.63(15)
N24 C44 C54 119.69(16)
C34 C44 C54 116.68(14)
C44 C54 H54A 109.5
C44 C54 H54B 109.5
H54A C54 H54B 109.5
C44 C54 H54C 109.5
H54A C54 H54C 109.5
H54B C54 H54C 109.5
C65 C15 C25 121.04(16)
C65 C15 N14 121.14(14)
C25 C15 N14 117.60(18)
C35 C25 C15 117.4(2)
C35 C25 C75 121.90(18)
C15 C25 C75 120.66(17)
C45 C35 C25 121.74(19)
C45 C35 H35 119.1
C25 C35 H35 119.1
C35 C45 C55 119.77(19)
C35 C45 H45 120.1
C55 C45 H45 120.1
C45 C55 C65 121.4(2)
C45 C55 H55 119.3
C65 C55 H55 119.3
C15 C65 C55 118.60(18)
C15 C65 C95 122.45(13)
C55 C65 C95 118.94(19)
C25 C75 C85 117.6(2)
C25 C75 H75A 107.9
C85 C75 H75A 107.9
C25 C75 H75B 107.9
C85 C75 H75B 107.9
H75A C75 H75B 107.2
C75 C85 H85A 109.5
C75 C85 H85B 109.5
H85A C85 H85B 109.5
C75 C85 H85C 109.5
H85A C85 H85C 109.5
H85B C85 H85C 109.5
C65 C95 C105 113.61(15)
C65 C95 H95A 108.8
C105 C95 H95A 108.8
C65 C95 H95B 108.8
C105 C95 H95B 108.8
H95A C95 H95B 107.7
C95 C105 H10G 109.5
C95 C105 H10H 109.5
H10G C105 H10H 109.5
C95 C105 H10I 109.5
H10G C105 H10I 109.5
H10H C105 H10I 109.5
C26 C16 C66 121.96(15)
C26 C16 N24 120.16(13)
C66 C16 N24 117.79(15)
C16 C26 C36 117.58(17)
C16 C26 C76 123.87(15)
C36 C26 C76 118.43(18)
C16 C26 C76' 114.2(3)
C36 C26 C76' 126.1(4)
C46 C36 C26 120.2(2)
C46 C36 H36A 119.9
C26 C36 H36A 119.9
C56 C46 C36 121.17(17)
C56 C46 H46A 119.4
C36 C46 H46A 119.4
C46 C56 C66 120.94(17)
C46 C56 H56A 119.5
C66 C56 H56A 119.5
C56 C66 C16 117.98(18)
C56 C66 C96 122.33(16)
C16 C66 C96 119.66(14)
C26 C76 C86 113.0(2)
C26 C76 H76A 109.0
C86 C76 H76A 109.0
C26 C76 H76B 109.0
C86 C76 H76B 109.0
H76A C76 H76B 107.8
C76 C86 H86A 109.5
C76 C86 H86B 109.5
H86A C86 H86B 109.5
C76 C86 H86C 109.5
H86A C86 H86C 109.5
H86B C86 H86C 109.5
C86' C76' C26 116.4(8)
C86' C76' H76C 108.2
C26 C76' H76C 108.2
C86' C76' H76D 108.2
C26 C76' H76D 108.2
H76C C76' H76D 107.3
C76' C86' H86D 109.5
C76' C86' H86E 109.5
H86D C86' H86E 109.5
C76' C86' H86F 109.5
H86D C86' H86F 109.5
H86E C86' H86F 109.5
C66 C96 C106 116.16(17)
C66 C96 H96A 108.2
C106 C96 H96A 108.2
C66 C96 H96B 108.2
C106 C96 H96B 108.2
H96A C96 H96B 107.4
C96 C106 H10P 109.5
C96 C106 H10Q 109.5
H10P C106 H10Q 109.5
C96 C106 H10R 109.5
H10P C106 H10R 109.5
H10Q C106 H10R 109.5
N1 C17 C27 117.63(10)
N1 C17 C67 122.94(11)
C27 C17 C67 119.43(11)
C37 C27 C17 120.48(12)
C37 C27 H27A 119.8
C17 C27 H27A 119.8
C27 C37 C47 120.12(13)
C27 C37 H37A 119.9
C47 C37 H37A 119.9
C57 C47 C37 119.83(12)
C57 C47 H47A 120.1
C37 C47 H47A 120.1
C47 C57 C67 121.26(12)
C47 C57 H57A 119.4
C67 C57 H57A 119.4
C57 C67 C17 118.86(12)
C57 C67 C77 124.23(11)
C17 C67 C77 116.90(10)
C87 C77 C127 118.53(12)
C87 C77 C67 124.09(11)
C127 C77 C67 117.34(10)
C97 C87 C77 121.24(13)
C97 C87 H87A 119.4
C77 C87 H87A 119.4
C87 C97 C107 120.00(12)
C87 C97 H97A 120.0
C107 C97 H97A 120.0
C117 C107 C97 120.10(13)
C117 C107 H10S 120.0
C97 C107 H10S 120.0
C107 C117 C127 120.62(12)
C107 C117 H11A 119.7
C127 C117 H11A 119.7
N2 C127 C117 117.89(11)
N2 C127 C77 122.63(11)
C117 C127 C77 119.49(11)
N3 C18 C28 117.59(10)
N3 C18 C68 122.63(10)
C28 C18 C68 119.78(10)
C38 C28 C18 120.59(11)
C38 C28 H28A 119.7
C18 C28 H28A 119.7
C28 C38 C48 119.91(12)
C28 C38 H38A 120.0
C48 C38 H38A 120.0
C58 C48 C38 120.06(11)
C58 C48 H48A 120.0
C38 C48 H48A 120.0
C48 C58 C68 121.08(12)
C48 C58 H58A 119.5
C68 C58 H58A 119.5
C58 C68 C18 118.55(11)
C58 C68 C78 124.24(11)
C18 C68 C78 117.20(10)
C88 C78 C128 118.82(11)
C88 C78 C68 123.98(11)
C128 C78 C68 117.20(10)
C98 C88 C78 120.78(12)
C98 C88 H88A 119.6
C78 C88 H88A 119.6
C88 C98 C108 120.14(12)
C88 C98 H98A 119.9
C108 C98 H98A 119.9
C118 C108 C98 120.18(13)
C118 C108 H10T 119.9
C98 C108 H10T 119.9
C108 C118 C128 120.33(12)
C108 C118 H11B 119.8
C128 C118 H11B 119.8
N4 C128 C118 117.74(10)
N4 C128 C78 122.52(10)
C118 C128 C78 119.74(11)
C29 C19 H19A 109.5
C29 C19 H19B 109.5
H19A C19 H19B 109.5
C29 C19 H19C 109.5
H19A C19 H19C 109.5
H19B C19 H19C 109.5
C39 C29 C19 113.71(18)
C39 C29 H29A 108.8
C19 C29 H29A 108.8
C39 C29 H29B 108.8
C19 C29 H29B 108.8
H29A C29 H29B 107.7
C29 C39 C49 113.99(14)
C29 C39 H39A 108.8
C49 C39 H39A 108.8
C29 C39 H39B 108.8
C49 C39 H39B 108.8
H39A C39 H39B 107.7
C39 C49 C59 113.78(15)
C39 C49 H49A 108.8
C59 C49 H49A 108.8
C39 C49 H49B 108.8
C59 C49 H49B 108.8
H49A C49 H49B 107.7
C49 C59 H59A 109.5
C49 C59 H59B 109.5
H59A C59 H59B 109.5
C49 C59 H59C 109.5
H59A C59 H59C 109.5
H59B C59 H59C 109.5

loop_
_geom_bond_atom_site_label_1
_geom_bond_atom_site_label_2
_geom_bond_distance
Fe1 N4 1.9990(10)
Fe1 N11 2.0225(10)
Fe1 N21 2.0318(10)
Fe1 N1 2.0427(10)
Fe2 N3 2.0105(10)
Fe2 N24 2.0225(12)
Fe2 N14 2.0342(12)
Fe2 N2 2.0416(10)
N1 N2 1.3719(14)
N1 C17 1.3898(15)
N2 C127 1.3882(15)
N3 N4 1.3753(14)
N3 C18 1.3892(14)
N4 C128 1.3936(15)
N11 C21 1.3395(15)
N11 C12 1.4361(15)
N21 C41 1.3304(15)
N21 C13 1.4345(14)
C11 C21 1.5131(16)
C11 H11C 0.9800
C11 H11D 0.9800
C11 H11E 0.9800
C21 C31 1.4018(17)
C31 C41 1.4086(16)
C31 H31A 0.9500
C41 C51 1.5139(17)
C51 H51A 0.9800
C51 H51B 0.9800
C51 H51C 0.9800
C12 C62 1.4019(17)
C12 C22 1.4162(17)
C22 C32 1.3918(18)
C22 C72 1.5144(18)
C32 C42 1.388(2)
C32 H32A 0.9500
C42 C52 1.386(2)
C42 H42A 0.9500
C52 C62 1.3974(18)
C52 H52A 0.9500
C62 C92 1.5096(18)
C72 C82 1.5206(19)
C72 H72A 0.9900
C72 H72B 0.9900
C82 H82A 0.9800
C82 H82B 0.9800
C82 H82C 0.9800
C92 C102 1.5267(19)
C92 H92A 0.9900
C92 H92B 0.9900
C102 H10A 0.9800
C102 H10B 0.9800
C102 H10C 0.9800
C13 C23 1.3990(17)
C13 C63 1.4098(17)
C23 C33 1.4005(17)
C23 C73 1.5082(18)
C33 C43 1.3812(19)
C33 H33A 0.9500
C43 C53 1.3915(19)
C43 H43A 0.9500
C53 C63 1.3900(17)
C53 H53A 0.9500
C63 C93 1.5124(18)
C73 C83 1.517(2)
C73 H73A 0.9900
C73 H73B 0.9900
C83 H83A 0.9800
C83 H83B 0.9800
C83 H83C 0.9800
C93 C103 1.500(2)
C93 H93A 0.9900
C93 H93B 0.9900
C103 H10D 0.9800
C103 H10E 0.9800
C103 H10F 0.9800
N14 C24 1.343(2)
N14 C15 1.439(2)
N24 C44 1.3291(18)
N24 C16 1.4270(19)
C14 C24 1.519(2)
C14 H14A 0.9800
C14 H14B 0.9800
C14 H14C 0.9800
C24 C34 1.392(3)
C34 C44 1.402(2)
C34 H34 0.9500
C44 C54 1.515(2)
C54 H54A 0.9800
C54 H54B 0.9800
C54 H54C 0.9800
C15 C65 1.386(3)
C15 C25 1.425(2)
C25 C35 1.404(3)
C25 C75 1.486(3)
C35 C45 1.372(4)
C35 H35 0.9500
C45 C55 1.374(3)
C45 H45 0.9500
C55 C65 1.404(2)
C55 H55 0.9500
C65 C95 1.503(3)
C75 C85 1.530(3)
C75 H75A 0.9900
C75 H75B 0.9900
C85 H85A 0.9800
C85 H85B 0.9800
C85 H85C 0.9800
C95 C105 1.535(2)
C95 H95A 0.9900
C95 H95B 0.9900
C105 H10G 0.9800
C105 H10H 0.9800
C105 H10I 0.9800
C16 C26 1.390(2)
C16 C66 1.420(2)
C26 C36 1.401(2)
C26 C76 1.511(3)
C26 C76' 1.614(10)
C36 C46 1.395(3)
C36 H36A 0.9500
C46 C56 1.361(3)
C46 H46A 0.9500
C56 C66 1.380(2)
C56 H56A 0.9500
C66 C96 1.502(3)
C76 C86 1.524(3)
C76 H76A 0.9900
C76 H76B 0.9900
C86 H86A 0.9800
C86 H86B 0.9800
C86 H86C 0.9800
C76' C86' 1.496(12)
C76' H76C 0.9900
C76' H76D 0.9900
C86' H86D 0.9800
C86' H86E 0.9800
C86' H86F 0.9800
C96 C106 1.528(2)
C96 H96A 0.9900
C96 H96B 0.9900
C106 H10P 0.9800
C106 H10Q 0.9800
C106 H10R 0.9800
C17 C27 1.4099(18)
C17 C67 1.4099(16)
C27 C37 1.3832(17)
C27 H27A 0.9500
C37 C47 1.400(2)
C37 H37A 0.9500
C47 C57 1.380(2)
C47 H47A 0.9500
C57 C67 1.4038(17)
C57 H57A 0.9500
C67 C77 1.4469(18)
C77 C87 1.4092(17)
C77 C127 1.4138(17)
C87 C97 1.375(2)
C87 H87A 0.9500
C97 C107 1.402(2)
C97 H97A 0.9500
C107 C117 1.3779(18)
C107 H10S 0.9500
C117 C127 1.4091(18)
C117 H11A 0.9500
C18 C28 1.4026(16)
C18 C68 1.4090(16)
C28 C38 1.3785(17)
C28 H28A 0.9500
C38 C48 1.3997(19)
C38 H38A 0.9500
C48 C58 1.3781(19)
C48 H48A 0.9500
C58 C68 1.4048(16)
C58 H58A 0.9500
C68 C78 1.4524(17)
C78 C88 1.4041(17)
C78 C128 1.4074(16)
C88 C98 1.378(2)
C88 H88A 0.9500
C98 C108 1.396(2)
C98 H98A 0.9500
C108 C118 1.3772(19)
C108 H10T 0.9500
C118 C128 1.4037(17)
C118 H11B 0.9500
C19 C29 1.514(3)
C19 H19A 0.9800
C19 H19B 0.9800
C19 H19C 0.9800
C29 C39 1.509(2)
C29 H29A 0.9900
C29 H29B 0.9900
C39 C49 1.511(2)
C39 H39A 0.9900
C39 H39B 0.9900
C49 C59 1.525(3)
C49 H49A 0.9900
C49 H49B 0.9900
C59 H59A 0.9800
C59 H59B 0.9800
C59 H59C 0.9800

loop_
_geom_torsion_atom_site_label_1
_geom_torsion_atom_site_label_2
_geom_torsion_atom_site_label_3
_geom_torsion_atom_site_label_4
_geom_torsion
C17 N1 N2 C127 -16.49(15)
Fe1 N1 N2 C127 143.79(8)
C17 N1 N2 Fe2 143.12(8)
Fe1 N1 N2 Fe2 -56.60(9)
C18 N3 N4 C128 -19.12(15)
Fe2 N3 N4 C128 134.43(9)
C18 N3 N4 Fe1 130.45(9)
Fe2 N3 N4 Fe1 -75.99(7)
C12 N11 C21 C31 159.11(12)
Fe1 N11 C21 C31 -20.46(16)
C12 N11 C21 C11 -20.61(16)
Fe1 N11 C21 C11 159.82(9)
N11 C21 C31 C41 -11.3(2)
C11 C21 C31 C41 168.43(13)
C13 N21 C41 C31 -168.40(11)
Fe1 N21 C41 C31 13.04(17)
C13 N21 C41 C51 12.11(17)
Fe1 N21 C41 C51 -166.45(10)
C21 C31 C41 N21 15.7(2)
C21 C31 C41 C51 -164.84(13)
C21 N11 C12 C62 111.10(13)
Fe1 N11 C12 C62 -69.35(13)
C21 N11 C12 C22 -72.84(14)
Fe1 N11 C12 C22 106.71(11)
C62 C12 C22 C32 0.47(17)
N11 C12 C22 C32 -175.59(11)
C62 C12 C22 C72 178.49(11)
N11 C12 C22 C72 2.43(16)
C12 C22 C32 C42 0.13(19)
C72 C22 C32 C42 -177.87(13)
C22 C32 C42 C52 -0.7(2)
C32 C42 C52 C62 0.7(2)
C42 C52 C62 C12 -0.1(2)
C42 C52 C62 C92 179.06(13)
C22 C12 C62 C52 -0.49(18)
N11 C12 C62 C52 175.46(11)
C22 C12 C62 C92 -179.64(11)
N11 C12 C62 C92 -3.69(17)
C32 C22 C72 C82 13.76(18)
C12 C22 C72 C82 -164.21(11)
C52 C62 C92 C102 17.7(2)
C12 C62 C92 C102 -163.20(13)
C41 N21 C13 C23 -104.33(13)
Fe1 N21 C13 C23 74.20(13)
C41 N21 C13 C63 77.37(14)
Fe1 N21 C13 C63 -104.09(11)
C63 C13 C23 C33 -2.54(18)
N21 C13 C23 C33 179.22(11)
C63 C13 C23 C73 177.35(11)
N21 C13 C23 C73 -0.89(18)
C13 C23 C33 C43 1.07(19)
C73 C23 C33 C43 -178.82(12)
C23 C33 C43 C53 0.4(2)
C33 C43 C53 C63 -0.5(2)
C43 C53 C63 C13 -0.92(19)
C43 C53 C63 C93 177.65(13)
C23 C13 C63 C53 2.47(18)
N21 C13 C63 C53 -179.25(11)
C23 C13 C63 C93 -176.13(12)
N21 C13 C63 C93 2.14(17)
C13 C23 C73 C83 95.08(16)
C33 C23 C73 C83 -85.03(17)
C53 C63 C93 C103 2.7(2)
C13 C63 C93 C103 -178.77(15)
C15 N14 C24 C34 156.64(15)
Fe2 N14 C24 C34 -18.2(2)
C15 N14 C24 C14 -23.5(2)
Fe2 N14 C24 C14 161.65(13)
N14 C24 C34 C44 -11.9(3)
C14 C24 C34 C44 168.20(16)
C16 N24 C44 C34 -167.94(14)
Fe2 N24 C44 C34 9.52(19)
C16 N24 C44 C54 11.7(2)
Fe2 N24 C44 C54 -170.86(11)
C24 C34 C44 N24 17.2(3)
C24 C34 C44 C54 -162.41(16)
C24 N14 C15 C65 118.81(16)
Fe2 N14 C15 C65 -66.53(16)
C24 N14 C15 C25 -66.43(18)
Fe2 N14 C15 C25 108.22(14)
C65 C15 C25 C35 0.6(2)
N14 C15 C25 C35 -174.16(14)
C65 C15 C25 C75 178.83(15)
N14 C15 C25 C75 4.1(2)
C15 C25 C35 C45 0.6(3)
C75 C25 C35 C45 -177.64(17)
C25 C35 C45 C55 -1.0(3)
C35 C45 C55 C65 0.2(3)
C25 C15 C65 C55 -1.3(2)
N14 C15 C65 C55 173.25(13)
C25 C15 C65 C95 178.04(14)
N14 C15 C65 C95 -7.4(2)
C45 C55 C65 C15 0.9(2)
C45 C55 C65 C95 -178.46(16)
C35 C25 C75 C85 13.6(3)
C15 C25 C75 C85 -164.56(16)
C15 C65 C95 C105 -70.26(19)
C55 C65 C95 C105 109.10(17)
C44 N24 C16 C26 -103.98(16)
Fe2 N24 C16 C26 78.54(15)
C44 N24 C16 C66 79.38(17)
Fe2 N24 C16 C66 -98.10(13)
C66 C16 C26 C36 -4.4(2)
N24 C16 C26 C36 179.14(14)
C66 C16 C26 C76 171.53(16)
N24 C16 C26 C76 -5.0(2)
C66 C16 C26 C76' -168.8(4)
N24 C16 C26 C76' 14.7(4)
C16 C26 C36 C46 1.7(3)
C76 C26 C36 C46 -174.44(18)
C76' C26 C36 C46 164.1(5)
C26 C36 C46 C56 1.0(3)
C36 C46 C56 C66 -1.1(3)
C46 C56 C66 C16 -1.5(2)
C46 C56 C66 C96 176.51(16)
C26 C16 C66 C56 4.3(2)
N24 C16 C66 C56 -179.10(13)
C26 C16 C66 C96 -173.76(14)
N24 C16 C66 C96 2.81(19)
C16 C26 C76 C86 97.7(2)
C36 C26 C76 C86 -86.5(3)
C76' C26 C76 C86 32.0(10)
C16 C26 C76' C86' 167.9(7)
C36 C26 C76' C86' 5.0(10)
C76 C26 C76' C86' -68.1(11)
C56 C66 C96 C106 -9.4(2)
C16 C66 C96 C106 168.57(14)
N2 N1 C17 C27 -167.59(10)
Fe1 N1 C17 C27 33.42(14)
N2 N1 C17 C67 11.70(16)
Fe1 N1 C17 C67 -147.29(9)
N1 C17 C27 C37 179.11(12)
C67 C17 C27 C37 -0.21(18)
C17 C27 C37 C47 -0.8(2)
C27 C37 C47 C57 0.7(2)
C37 C47 C57 C67 0.4(2)
C47 C57 C67 C17 -1.39(19)
C47 C57 C67 C77 179.28(13)
N1 C17 C67 C57 -178.02(11)
C27 C17 C67 C57 1.26(17)
N1 C17 C67 C77 1.36(17)
C27 C17 C67 C77 -179.36(11)
C57 C67 C77 C87 -7.2(2)
C17 C67 C77 C87 173.41(12)
C57 C67 C77 C127 170.28(12)
C17 C67 C77 C127 -9.06(16)
C127 C77 C87 C97 -1.8(2)
C67 C77 C87 C97 175.74(13)
C77 C87 C97 C107 0.2(2)
C87 C97 C107 C117 0.9(2)
C97 C107 C117 C127 -0.4(2)
N1 N2 C127 C117 -171.53(11)
Fe2 N2 C127 C117 30.59(15)
N1 N2 C127 C77 8.68(17)
Fe2 N2 C127 C77 -149.20(9)
C107 C117 C127 N2 179.03(12)
C107 C117 C127 C77 -1.17(19)
C87 C77 C127 N2 -177.99(11)
C67 C77 C127 N2 4.35(17)
C87 C77 C127 C117 2.22(18)
C67 C77 C127 C117 -175.44(11)
N4 N3 C18 C28 -168.56(10)
Fe2 N3 C18 C28 41.95(14)
N4 N3 C18 C68 11.27(16)
Fe2 N3 C18 C68 -138.22(10)
N3 C18 C28 C38 178.46(11)
C68 C18 C28 C38 -1.38(18)
C18 C28 C38 C48 -0.35(19)
C28 C38 C48 C58 1.3(2)
C38 C48 C58 C68 -0.5(2)
C48 C58 C68 C18 -1.22(19)
C48 C58 C68 C78 177.70(12)
N3 C18 C68 C58 -177.69(11)
C28 C18 C68 C58 2.14(17)
N3 C18 C68 C78 3.30(17)
C28 C18 C68 C78 -176.87(11)
C58 C68 C78 C88 -8.9(2)
C18 C68 C78 C88 170.08(12)
C58 C68 C78 C128 171.53(12)
C18 C68 C78 C128 -9.53(16)
C128 C78 C88 C98 -0.5(2)
C68 C78 C88 C98 179.90(13)
C78 C88 C98 C108 -0.1(2)
C88 C98 C108 C118 -0.1(2)
C98 C108 C118 C128 0.8(2)
N3 N4 C128 C118 -166.25(11)
Fe1 N4 C128 C118 49.21(14)
N3 N4 C128 C78 12.86(16)
Fe1 N4 C128 C78 -131.68(10)
C108 C118 C128 N4 177.79(12)
C108 C118 C128 C78 -1.35(19)
C88 C78 C128 N4 -177.90(11)
C68 C78 C128 N4 1.74(17)
C88 C78 C128 C118 1.19(18)
C68 C78 C128 C118 -179.17(11)
C19 C29 C39 C49 175.03(18)
C29 C39 C49 C59 -179.32(16)
